data_1552656
loop_
_publ_author_name
'Nothias-Esposito, M\'elissa'
'Nothias, Louis Felix'
'Da Silva, Ricardo R.'
'Retailleau, Pascal'
'Zhang, Zheng'
'Leyssen, Pieter'
'Roussi, Fanny'
'Touboul, David'
'Paolini, Julien'
'Dorrestein, Pieter C.'
'Litaudon, Marc'

_publ_section_title
;
 Investigation of Premyrsinane and Myrsinane Esters in Euphorbia cupanii
 and Euphobia pithyusa with MS2LDA and Combinatorial Molecular Network
 Annotation Propagation.
;
_journal_issue 6
_journal_name_full 'Journal of natural products'
_journal_page_first 1459
_journal_page_last 1470
_journal_paper_doi 10.1021/acs.jnatprod.8b00916
_journal_volume 82
_journal_year 2019
_chemical_absolute_configuration ad
_chemical_formula_moiety 'C40 H44 O11'
_chemical_formula_sum 'C40 H44 O11'
_chemical_formula_weight 700.75
_space_group_crystal_system orthorhombic
_space_group_IT_number 19
_space_group_name_Hall 'P 2ac 2ab'
_space_group_name_H-M_alt 'P 21 21 21'
_atom_sites_solution_hydrogens geom
_atom_sites_solution_primary direct
_atom_sites_solution_secondary difmap
_audit_creation_method SHELXL-2014/7
_cell_angle_alpha 90
_cell_angle_beta 90
_cell_angle_gamma 90
_cell_formula_units_Z 4
_cell_length_a 9.5382(3)
_cell_length_b 13.4084(4)
_cell_length_c 28.913(2)
_cell_measurement_reflns_used 9507
_cell_measurement_temperature 293(2)
_cell_measurement_theta_max 70.5
_cell_measurement_theta_min 3.1
_cell_volume 3697.7(3)
_computing_cell_refinement
;
CrystalClear-SM Expert 2.0 r16 (Rigaku, 2014)
;
_computing_data_collection
;
CrystalClear-SM Expert 2.0 r16 (Rigaku, 2014)
;
_computing_data_reduction
;
CrystalClear-SM Expert 2.0 r16 (Rigaku, 2014)
;
_computing_structure_refinement 'SHELXL-2014/7 (Sheldrick, 2015)'
_computing_structure_solution 'SHELXT (Sheldrick, 2015)'
_diffrn_ambient_temperature 293(2)
_diffrn_detector 'Rapid2 curved IP'
_diffrn_detector_area_resol_mean 10.0000
_diffrn_measured_fraction_theta_full 0.999
_diffrn_measured_fraction_theta_max 0.999
_diffrn_measurement_device
;
Crystal Chi-partial Goniometer
;
_diffrn_measurement_device_type
;
Rigaku RAXIS conversion
;
_diffrn_measurement_method 'profile data from \w-scans'
_diffrn_measurement_specimen_support Fiber
_diffrn_radiation_monochromator 'OSMIC Confocal CMF mirrors'
_diffrn_radiation_type CuK\a
_diffrn_radiation_wavelength 1.54187
_diffrn_reflns_av_R_equivalents 0.0541
_diffrn_reflns_av_unetI/netI 0.0669
_diffrn_reflns_Laue_measured_fraction_full 0.999
_diffrn_reflns_Laue_measured_fraction_max 0.999
_diffrn_reflns_limit_h_max 11
_diffrn_reflns_limit_h_min -11
_diffrn_reflns_limit_k_max 16
_diffrn_reflns_limit_k_min -15
_diffrn_reflns_limit_l_max 30
_diffrn_reflns_limit_l_min -34
_diffrn_reflns_number 44844
_diffrn_reflns_point_group_measured_fraction_full 0.999
_diffrn_reflns_point_group_measured_fraction_max 0.998
_diffrn_reflns_theta_full 67.687
_diffrn_reflns_theta_max 68.242
_diffrn_reflns_theta_min 3.057
_diffrn_source 'RIGAKU mm007HF Rotating Anode'
_exptl_absorpt_coefficient_mu 0.754
_exptl_absorpt_correction_T_max 0.86
_exptl_absorpt_correction_T_min 0.73
_exptl_absorpt_correction_type multi-scan
_exptl_absorpt_process_details 'REQAB (Higashi, 1998)'
_exptl_crystal_colour colourless
_exptl_crystal_density_diffrn 1.259
_exptl_crystal_description cobbledstone
_exptl_crystal_F_000 1488
_exptl_crystal_size_max 0.36
_exptl_crystal_size_mid 0.20
_exptl_crystal_size_min 0.20
_refine_diff_density_max 0.181
_refine_diff_density_min -0.232
_refine_diff_density_rms 0.045
_refine_ls_abs_structure_details
;
 Flack x determined using 736 quotients [(I+)-(I-)]/[(I+)+(I-)]
 (Parsons, Flack and Wagner, Acta Cryst. B69 (2013) 249-259).
;
_refine_ls_abs_structure_Flack 0.04(7)
_refine_ls_extinction_method none
_refine_ls_goodness_of_fit_ref 0.999
_refine_ls_hydrogen_treatment constr
_refine_ls_matrix_type full
_refine_ls_number_parameters 466
_refine_ls_number_reflns 6759
_refine_ls_number_restraints 10
_refine_ls_restrained_S_all 1.008
_refine_ls_R_factor_all 0.1448
_refine_ls_R_factor_gt 0.0550
_refine_ls_shift/su_max 0.000
_refine_ls_shift/su_mean 0.000
_refine_ls_structure_factor_coef Fsqd
_refine_ls_weighting_details 'w=1/[\s^2^(Fo^2^)+(0.0884P)^2^] where P=(Fo^2^+2Fc^2^)/3'
_refine_ls_weighting_scheme calc
_refine_ls_wR_factor_gt 0.1291
_refine_ls_wR_factor_ref 0.1937
_reflns_Friedel_coverage 0.771
_reflns_Friedel_fraction_full 0.998
_reflns_Friedel_fraction_max 0.998
_reflns_number_gt 2674
_reflns_number_total 6764
_reflns_threshold_expression 'I > 2\s(I)'
_cod_data_source_file np8b00916_si_002.cif
_cod_data_source_block compound_11d
_cod_depositor_comments
;
The following automatic conversions were performed:

data item '_exptl_absorpt_correction_type' value 'Multi-scan' was
changed to 'multi-scan' in accordance with the
/home/data/users/saulius/crontab/automatic-downloads/current/ACS/lib/dictionaries/cif_core.dic
dictionary named 'cif_core.dic' version 2.4.2 last updated on
2011-04-26.

Automatic conversion script
Id: cif_fix_values 6909 2019-04-08 15:41:33Z antanas 
;
_cod_database_code 1552656
_shelx_shelxl_version_number 2014/7
_shelx_space_group_comment
;
The symmetry employed for this shelxl refinement is uniquely defined
by the following loop, which should always be used as a source of
symmetry information in preference to the above space-group names.
They are only intended as comments.
;

loop_
_space_group_symop_operation_xyz
'x, y, z'
'-x+1/2, -y, z+1/2'
'-x, y+1/2, -z+1/2'
'x+1/2, -y+1/2, -z'

loop_
_atom_site_label
_atom_site_type_symbol
_atom_site_fract_x
_atom_site_fract_y
_atom_site_fract_z
_atom_site_U_iso_or_equiv
_atom_site_adp_type
_atom_site_occupancy
_atom_site_site_symmetry_order
_atom_site_calc_flag
_atom_site_refinement_flags_posn
_atom_site_refinement_flags_adp
O1 O 0.2553(4) 0.6581(4) 0.25445(17) 0.0859(14) Uani 1 1 d . .
C19 C 0.2170(17) 0.6629(9) 0.4853(4) 0.259(9) Uani 1 1 d D U
H19A H 0.2009 0.7030 0.5123 0.389 Uiso 1 1 calc R U
H19B H 0.1783 0.6956 0.4587 0.389 Uiso 1 1 calc R U
H19C H 0.3160 0.6538 0.4811 0.389 Uiso 1 1 calc R U
C1 C 0.3858(7) 0.4652(6) 0.2819(2) 0.087(2) Uani 1 1 d . .
H1A H 0.4722 0.5033 0.2823 0.105 Uiso 1 1 calc R U
H1B H 0.4089 0.3951 0.2849 0.105 Uiso 1 1 calc R U
O2 O -0.0684(4) 0.6060(4) 0.29169(15) 0.0774(13) Uani 1 1 d . .
C18 C 0.1723(16) 0.5158(9) 0.5294(5) 0.256(9) Uani 1 1 d . .
H18A H 0.2303 0.5418 0.5523 0.308 Uiso 1 1 calc R U
H18B H 0.1301 0.4539 0.5335 0.308 Uiso 1 1 calc R U
C2 C 0.3066(8) 0.4837(5) 0.2365(3) 0.085(2) Uani 1 1 d . .
H2 H 0.2585 0.4215 0.2283 0.102 Uiso 1 1 calc R U
C3 C 0.1955(7) 0.5588(5) 0.2493(3) 0.079(2) Uani 1 1 d . .
H3 H 0.1170 0.5582 0.2274 0.095 Uiso 1 1 calc R U
O3 O -0.0126(4) 0.7408(3) 0.38574(16) 0.0768(13) Uani 1 1 d . .
O4 O 0.0182(4) 0.3936(3) 0.36378(17) 0.0779(12) Uani 1 1 d . .
C4 C 0.1506(7) 0.5252(5) 0.2977(2) 0.0689(17) Uani 1 1 d . .
H4 H 0.0984 0.4628 0.2938 0.083 Uiso 1 1 calc R U
C5 C 0.0540(6) 0.5970(5) 0.3223(2) 0.0721(19) Uani 1 1 d . .
H5 H 0.1000 0.6620 0.3254 0.086 Uiso 1 1 calc R U
O5 O 0.3890(4) 0.4162(3) 0.38867(15) 0.0763(12) Uani 1 1 d . .
C6 C -0.0118(6) 0.5654(4) 0.3700(3) 0.0681(18) Uani 1 1 d . .
O6 O 0.3376(4) 0.5919(3) 0.34340(15) 0.0734(12) Uani 1 1 d . .
C7 C -0.1030(7) 0.6516(4) 0.3853(3) 0.0730(19) Uani 1 1 d . .
H7 H -0.1793 0.6612 0.3630 0.088 Uiso 1 1 calc R U
O7 O 0.1653(8) 0.7051(6) 0.1858(3) 0.144(3) Uani 1 1 d . .
C8 C -0.1626(8) 0.6411(6) 0.4329(3) 0.094(2) Uani 1 1 d . .
H8 H -0.2497 0.6687 0.4397 0.113 Uiso 1 1 calc R U
O8 O -0.0371(6) 0.7706(4) 0.28002(19) 0.1081(18) Uani 1 1 d . .
O9 O -0.1983(5) 0.8416(3) 0.37542(19) 0.1022(17) Uani 1 1 d . .
C9 C -0.0922(8) 0.5929(6) 0.4651(3) 0.094(2) Uani 1 1 d . .
H9 H -0.1286 0.5938 0.4949 0.113 Uiso 1 1 calc R U
C39 C 0.4734(8) 0.6139(6) 0.3528(3) 0.094(2) Uani 1 1 d . .
C11 C 0.0400(8) 0.5376(5) 0.4577(3) 0.084(2) Uani 1 1 d . U
H11 H 0.0174 0.4682 0.4652 0.101 Uiso 1 1 calc R U
O11 O 0.5715(5) 0.5599(4) 0.34795(19) 0.1020(17) Uani 1 1 d . .
C12 C 0.0988(7) 0.5341(4) 0.4071(2) 0.0726(19) Uani 1 1 d . .
H12 H 0.1816 0.5771 0.4047 0.087 Uiso 1 1 calc R U
C13 C 0.1375(7) 0.4255(5) 0.3915(2) 0.0673(17) Uani 1 1 d . .
C14 C 0.2663(7) 0.4190(5) 0.3593(2) 0.0701(17) Uani 1 1 d . .
H14 H 0.2612 0.3545 0.3435 0.084 Uiso 1 1 calc R U
C10 C 0.1502(11) 0.5663(8) 0.4913(4) 0.127(3) Uani 1 1 d D U
O10 O 0.4636(5) 0.2727(4) 0.3573(2) 0.1011(17) Uani 1 1 d . .
C40 C 0.4821(8) 0.7197(6) 0.3704(4) 0.128(3) Uani 1 1 d . .
H40A H 0.4217 0.7616 0.3523 0.192 Uiso 1 1 calc R U
H40B H 0.5769 0.7431 0.3679 0.192 Uiso 1 1 calc R U
H40C H 0.4532 0.7216 0.4022 0.192 Uiso 1 1 calc R U
C16 C 0.4042(8) 0.5103(7) 0.1961(3) 0.120(3) Uani 1 1 d . .
H16H H 0.3497 0.5195 0.1685 0.180 Uiso 1 1 calc R U
H16I H 0.4703 0.4573 0.1914 0.180 Uiso 1 1 calc R U
H16J H 0.4536 0.5708 0.2031 0.180 Uiso 1 1 calc R U
C15 C 0.2897(7) 0.4982(5) 0.3223(3) 0.077(2) Uani 1 1 d . .
C17 C -0.0882(7) 0.4669(4) 0.3644(2) 0.0762(19) Uani 1 1 d . .
H00C H -0.1520 0.4558 0.3900 0.091 Uiso 1 1 calc R U
H00E H -0.1413 0.4659 0.3358 0.091 Uiso 1 1 calc R U
C20 C 0.1571(8) 0.3480(5) 0.4291(3) 0.091(2) Uani 1 1 d . .
H20G H 0.0679 0.3326 0.4428 0.137 Uiso 1 1 calc R U
H20H H 0.2189 0.3737 0.4524 0.137 Uiso 1 1 calc R U
H20K H 0.1967 0.2886 0.4160 0.137 Uiso 1 1 calc R U
C21 C 0.2264(9) 0.7260(8) 0.2211(4) 0.109(3) Uani 1 1 d . .
C22 C 0.2819(10) 0.8254(6) 0.2355(3) 0.132(3) Uani 1 1 d . .
H22K H 0.2100 0.8616 0.2516 0.199 Uiso 1 1 calc R U
H22L H 0.3104 0.8623 0.2087 0.199 Uiso 1 1 calc R U
H22M H 0.3610 0.8162 0.2556 0.199 Uiso 1 1 calc R U
C23 C -0.1030(8) 0.6945(8) 0.2738(3) 0.086(2) Uani 1 1 d . .
C24 C -0.2328(9) 0.6848(7) 0.2453(3) 0.128(3) Uani 1 1 d . .
H24E H -0.2367 0.6192 0.2321 0.191 Uiso 1 1 calc R U
H24F H -0.2315 0.7337 0.2211 0.191 Uiso 1 1 calc R U
H24G H -0.3135 0.6952 0.2645 0.191 Uiso 1 1 calc R U
C25 C -0.0734(8) 0.8302(5) 0.3803(2) 0.076(2) Uani 1 1 d . .
C26 C 0.0300(7) 0.9120(5) 0.3793(2) 0.0761(19) Uani 1 1 d . .
C27 C -0.0125(8) 1.0079(5) 0.3717(2) 0.092(2) Uani 1 1 d . .
H27 H -0.1074 1.0216 0.3679 0.110 Uiso 1 1 calc R U
C28 C 0.0841(11) 1.0851(6) 0.3696(3) 0.109(3) Uani 1 1 d . .
H28 H 0.0544 1.1500 0.3639 0.131 Uiso 1 1 calc R U
C29 C 0.2217(10) 1.0653(7) 0.3759(3) 0.102(3) Uani 1 1 d . .
H29 H 0.2864 1.1171 0.3741 0.122 Uiso 1 1 calc R U
C30 C 0.2671(9) 0.9714(7) 0.3847(3) 0.112(3) Uani 1 1 d . .
H01D H 0.3617 0.9591 0.3900 0.135 Uiso 1 1 calc R U
C31 C 0.1710(8) 0.8935(6) 0.3858(3) 0.104(3) Uani 1 1 d . .
H31 H 0.2018 0.8286 0.3910 0.124 Uiso 1 1 calc R U
C32 C 0.4743(8) 0.3371(6) 0.3865(3) 0.079(2) Uani 1 1 d . .
C33 C 0.5815(8) 0.3356(6) 0.4233(3) 0.084(2) Uani 1 1 d . .
C34 C 0.6873(9) 0.2660(6) 0.4210(3) 0.105(3) Uani 1 1 d . .
H34 H 0.6937 0.2224 0.3961 0.126 Uiso 1 1 calc R U
C35 C 0.7849(10) 0.2625(8) 0.4572(4) 0.123(4) Uani 1 1 d . .
H35 H 0.8579 0.2165 0.4563 0.148 Uiso 1 1 calc R U
C36 C 0.7728(12) 0.3270(9) 0.4938(4) 0.123(4) Uani 1 1 d . .
H36 H 0.8370 0.3229 0.5179 0.148 Uiso 1 1 calc R U
C37 C 0.6704(11) 0.3960(7) 0.4958(4) 0.125(3) Uani 1 1 d . .
H37 H 0.6646 0.4395 0.5207 0.151 Uiso 1 1 calc R U
C38 C 0.5733(9) 0.4011(7) 0.4599(3) 0.102(3) Uani 1 1 d . .
H38 H 0.5027 0.4490 0.4607 0.122 Uiso 1 1 calc R U

loop_
_atom_site_aniso_label
_atom_site_aniso_U_11
_atom_site_aniso_U_22
_atom_site_aniso_U_33
_atom_site_aniso_U_23
_atom_site_aniso_U_13
_atom_site_aniso_U_12
O1 0.080(3) 0.091(3) 0.087(4) 0.018(3) -0.006(3) -0.005(3)
C19 0.347(19) 0.303(14) 0.128(9) -0.037(10) -0.038(11) -0.213(15)
C1 0.081(5) 0.095(5) 0.085(6) -0.003(4) 0.003(5) 0.016(4)
O2 0.070(3) 0.079(3) 0.083(4) 0.003(3) -0.008(3) 0.005(2)
C18 0.35(2) 0.211(14) 0.205(15) -0.088(12) -0.169(16) 0.083(15)
C2 0.081(5) 0.093(5) 0.082(6) -0.005(4) 0.002(5) 0.011(4)
C3 0.075(4) 0.085(5) 0.077(6) -0.003(4) 0.000(4) -0.004(4)
O3 0.079(3) 0.060(3) 0.091(4) -0.010(2) 0.005(3) -0.007(2)
O4 0.076(3) 0.068(3) 0.089(3) -0.006(2) -0.011(3) -0.013(2)
C4 0.073(4) 0.065(4) 0.068(5) -0.004(4) 0.001(4) -0.006(3)
C5 0.062(4) 0.068(4) 0.086(6) -0.002(4) 0.000(4) -0.003(3)
O5 0.075(3) 0.070(3) 0.085(3) 0.002(2) -0.011(3) 0.002(2)
C6 0.060(4) 0.061(4) 0.083(6) -0.006(4) -0.004(4) -0.004(3)
O6 0.057(2) 0.068(3) 0.095(3) 0.000(2) -0.007(2) -0.002(2)
C7 0.071(4) 0.061(4) 0.087(6) -0.004(4) 0.011(4) -0.008(3)
O7 0.149(6) 0.163(6) 0.120(6) 0.057(5) -0.030(5) -0.019(5)
C8 0.081(5) 0.105(6) 0.096(7) 0.001(5) 0.009(5) 0.007(5)
O8 0.115(4) 0.096(4) 0.113(5) 0.010(3) -0.020(3) 0.015(4)
O9 0.081(3) 0.079(3) 0.147(5) -0.003(3) 0.009(3) -0.003(3)
C9 0.091(5) 0.099(6) 0.092(7) -0.012(5) 0.019(5) -0.002(5)
C39 0.071(5) 0.085(6) 0.126(7) 0.004(5) -0.009(5) 0.006(4)
C11 0.102(5) 0.083(5) 0.068(6) -0.003(4) -0.003(4) -0.004(4)
O11 0.073(3) 0.102(4) 0.131(5) -0.002(3) -0.011(3) 0.008(3)
C12 0.077(4) 0.060(4) 0.081(6) -0.003(4) 0.009(4) -0.006(3)
C13 0.072(4) 0.060(4) 0.070(5) 0.000(4) -0.003(4) -0.005(3)
C14 0.082(4) 0.057(4) 0.071(5) -0.001(4) -0.004(4) -0.001(3)
C10 0.123(7) 0.157(9) 0.100(8) -0.029(7) -0.022(6) 0.005(6)
O10 0.093(4) 0.093(4) 0.118(5) -0.011(3) -0.021(3) 0.024(3)
C40 0.078(5) 0.093(6) 0.212(11) -0.023(6) -0.007(6) -0.008(5)
C16 0.105(6) 0.163(8) 0.091(6) 0.009(6) 0.028(5) 0.024(6)
C15 0.075(4) 0.069(5) 0.087(6) -0.008(4) -0.003(4) 0.008(4)
C17 0.074(4) 0.067(4) 0.088(5) 0.008(4) 0.004(4) -0.007(4)
C20 0.104(5) 0.065(4) 0.104(6) 0.014(4) 0.002(5) -0.009(4)
C21 0.082(6) 0.120(8) 0.124(9) 0.036(8) -0.002(6) -0.001(6)
C22 0.123(7) 0.109(7) 0.165(9) 0.046(7) -0.021(7) -0.028(6)
C23 0.078(5) 0.102(7) 0.078(6) 0.002(5) -0.015(5) 0.021(5)
C24 0.128(8) 0.142(8) 0.113(7) -0.006(6) -0.053(7) 0.039(6)
C25 0.069(4) 0.076(5) 0.084(6) -0.013(4) 0.005(4) 0.000(4)
C26 0.078(4) 0.067(4) 0.083(5) -0.010(4) 0.002(4) -0.009(4)
C27 0.103(5) 0.073(5) 0.100(6) -0.011(5) -0.008(5) 0.002(5)
C28 0.148(8) 0.071(5) 0.108(7) -0.011(5) -0.012(7) -0.014(6)
C29 0.100(6) 0.095(7) 0.111(7) -0.006(5) 0.002(6) -0.022(5)
C30 0.089(5) 0.096(6) 0.152(8) -0.017(6) 0.017(6) -0.007(5)
C31 0.085(5) 0.079(5) 0.147(8) -0.012(5) 0.017(5) -0.012(5)
C32 0.081(5) 0.065(5) 0.090(6) 0.013(5) -0.002(5) 0.000(4)
C33 0.084(5) 0.074(5) 0.094(7) 0.024(5) -0.009(5) -0.012(4)
C34 0.087(5) 0.108(6) 0.120(7) 0.042(5) -0.007(6) 0.007(5)
C35 0.092(6) 0.141(9) 0.137(10) 0.076(8) -0.017(7) -0.021(6)
C36 0.114(8) 0.155(10) 0.100(9) 0.054(8) -0.040(7) -0.049(8)
C37 0.118(7) 0.136(9) 0.122(9) 0.036(7) -0.031(7) -0.015(7)
C38 0.102(6) 0.105(7) 0.097(7) 0.028(6) -0.020(6) -0.021(5)

loop_
_atom_type_symbol
_atom_type_description
_atom_type_scat_dispersion_real
_atom_type_scat_dispersion_imag
_atom_type_scat_source
C C 0.0181 0.0091 'International Tables Vol C Tables 4.2.6.8 and 6.1.1.4'
H H 0.0000 0.0000 'International Tables Vol C Tables 4.2.6.8 and 6.1.1.4'
O O 0.0492 0.0322 'International Tables Vol C Tables 4.2.6.8 and 6.1.1.4'

loop_
_geom_angle_atom_site_label_1
_geom_angle_atom_site_label_2
_geom_angle_atom_site_label_3
_geom_angle
C21 O1 C3 117.5(6)
C10 C19 H19A 109.5
C10 C19 H19B 109.5
H19A C19 H19B 109.5
C10 C19 H19C 109.5
H19A C19 H19C 109.5
H19B C19 H19C 109.5
C2 C1 C15 107.9(5)
C2 C1 H1A 110.1
C15 C1 H1A 110.1
C2 C1 H1B 110.1
C15 C1 H1B 110.1
H1A C1 H1B 108.4
C23 O2 C5 120.1(6)
C10 C18 H18A 120.0
C10 C18 H18B 120.0
H18A C18 H18B 120.0
C3 C2 C1 104.1(6)
C3 C2 C16 117.2(6)
C1 C2 C16 112.9(6)
C3 C2 H2 107.4
C1 C2 H2 107.4
C16 C2 H2 107.4
O1 C3 C2 111.2(5)
O1 C3 C4 106.5(5)
C2 C3 C4 103.0(6)
O1 C3 H3 111.9
C2 C3 H3 111.9
C4 C3 H3 111.9
C25 O3 C7 118.1(5)
C17 O4 C13 110.5(5)
C5 C4 C3 114.4(6)
C5 C4 C15 117.2(5)
C3 C4 C15 104.4(5)
C5 C4 H4 106.8
C3 C4 H4 106.8
C15 C4 H4 106.8
O2 C5 C4 104.7(5)
O2 C5 C6 103.4(5)
C4 C5 C6 119.0(5)
O2 C5 H5 109.7
C4 C5 H5 109.7
C6 C5 H5 109.7
C32 O5 C14 119.0(5)
C7 C6 C17 114.8(5)
C7 C6 C12 113.1(6)
C17 C6 C12 99.4(5)
C7 C6 C5 106.3(5)
C17 C6 C5 109.5(6)
C12 C6 C5 113.9(5)
C39 O6 C15 124.4(5)
O3 C7 C8 106.9(5)
O3 C7 C6 106.6(5)
C8 C7 C6 114.6(6)
O3 C7 H7 109.5
C8 C7 H7 109.5
C6 C7 H7 109.5
C9 C8 C7 120.2(7)
C9 C8 H8 119.9
C7 C8 H8 119.9
C8 C9 C11 125.3(8)
C8 C9 H9 117.3
C11 C9 H9 117.3
O11 C39 O6 126.6(7)
O11 C39 C40 124.6(7)
O6 C39 C40 108.9(7)
C9 C11 C10 112.3(7)
C9 C11 C12 117.1(6)
C10 C11 C12 111.4(7)
C9 C11 H11 104.9
C10 C11 H11 104.9
C12 C11 H11 104.9
C6 C12 C11 113.0(5)
C6 C12 C13 102.2(5)
C11 C12 C13 112.4(5)
C6 C12 H12 109.7
C11 C12 H12 109.7
C13 C12 H12 109.7
O4 C13 C20 106.9(5)
O4 C13 C14 106.0(5)
C20 C13 C14 107.2(6)
O4 C13 C12 104.3(5)
C20 C13 C12 117.3(5)
C14 C13 C12 114.4(5)
O5 C14 C15 108.2(5)
O5 C14 C13 107.0(5)
C15 C14 C13 120.0(6)
O5 C14 H14 107.0
C15 C14 H14 107.0
C13 C14 H14 107.0
C18 C10 C19 119.3(11)
C18 C10 C11 122.0(11)
C19 C10 C11 117.7(10)
C39 C40 H40A 109.5
C39 C40 H40B 109.5
H40A C40 H40B 109.5
C39 C40 H40C 109.5
H40A C40 H40C 109.5
H40B C40 H40C 109.5
C2 C16 H16H 109.5
C2 C16 H16I 109.5
H16H C16 H16I 109.5
C2 C16 H16J 109.5
H16H C16 H16J 109.5
H16I C16 H16J 109.5
O6 C15 C14 110.4(6)
O6 C15 C4 104.9(5)
C14 C15 C4 111.1(5)
O6 C15 C1 111.9(5)
C14 C15 C1 114.7(6)
C4 C15 C1 103.2(5)
O4 C17 C6 105.2(5)
O4 C17 H00C 110.7
C6 C17 H00C 110.7
O4 C17 H00E 110.7
C6 C17 H00E 110.7
H00C C17 H00E 108.8
C13 C20 H20G 109.5
C13 C20 H20H 109.5
H20G C20 H20H 109.5
C13 C20 H20K 109.5
H20G C20 H20K 109.5
H20H C20 H20K 109.5
O7 C21 O1 123.0(10)
O7 C21 C22 127.9(10)
O1 C21 C22 109.1(9)
C21 C22 H22K 109.5
C21 C22 H22L 109.5
H22K C22 H22L 109.5
C21 C22 H22M 109.5
H22K C22 H22M 109.5
H22L C22 H22M 109.5
O8 C23 O2 124.3(7)
O8 C23 C24 125.8(8)
O2 C23 C24 109.9(8)
C23 C24 H24E 109.5
C23 C24 H24F 109.5
H24E C24 H24F 109.5
C23 C24 H24G 109.5
H24E C24 H24G 109.5
H24F C24 H24G 109.5
O9 C25 O3 123.5(7)
O9 C25 C26 124.2(7)
O3 C25 C26 112.2(6)
C27 C26 C31 118.7(7)
C27 C26 C25 120.3(7)
C31 C26 C25 121.0(7)
C26 C27 C28 120.8(7)
C26 C27 H27 119.6
C28 C27 H27 119.6
C29 C28 C27 119.6(8)
C29 C28 H28 120.2
C27 C28 H28 120.2
C28 C29 C30 121.1(8)
C28 C29 H29 119.4
C30 C29 H29 119.4
C29 C30 C31 119.5(8)
C29 C30 H01D 120.3
C31 C30 H01D 120.3
C26 C31 C30 120.2(8)
C26 C31 H31 119.9
C30 C31 H31 119.9
O10 C32 O5 123.1(7)
O10 C32 C33 123.4(7)
O5 C32 C33 113.5(7)
C34 C33 C38 120.8(8)
C34 C33 C32 118.8(9)
C38 C33 C32 120.4(8)
C33 C34 C35 118.3(10)
C33 C34 H34 120.9
C35 C34 H34 120.9
C36 C35 C34 119.9(11)
C36 C35 H35 120.0
C34 C35 H35 120.0
C37 C36 C35 121.8(11)
C37 C36 H36 119.1
C35 C36 H36 119.1
C36 C37 C38 119.0(11)
C36 C37 H37 120.5
C38 C37 H37 120.5
C33 C38 C37 120.2(10)
C33 C38 H38 119.9
C37 C38 H38 119.9

loop_
_geom_bond_atom_site_label_1
_geom_bond_atom_site_label_2
_geom_bond_distance
O1 C21 1.355(10)
O1 C3 1.456(7)
C19 C10 1.453(10)
C19 H19A 0.9600
C19 H19B 0.9600
C19 H19C 0.9600
C1 C2 1.535(9)
C1 C15 1.549(9)
C1 H1A 0.9700
C1 H1B 0.9700
O2 C23 1.335(9)
O2 C5 1.470(7)
C18 C10 1.311(15)
C18 H18A 0.9300
C18 H18B 0.9300
C2 C3 1.508(9)
C2 C16 1.536(9)
C2 H2 0.9800
C3 C4 1.533(9)
C3 H3 0.9800
O3 C25 1.341(7)
O3 C7 1.474(7)
O4 C17 1.413(7)
O4 C13 1.455(7)
C4 C5 1.509(8)
C4 C15 1.548(8)
C4 H4 0.9800
C5 C6 1.573(9)
C5 H5 0.9800
O5 C32 1.338(8)
O5 C14 1.446(7)
C6 C7 1.513(8)
C6 C17 1.517(8)
C6 C12 1.563(9)
O6 C39 1.356(8)
O6 C15 1.470(7)
C7 C8 1.495(9)
C7 H7 0.9800
O7 C21 1.208(10)
C8 C9 1.318(9)
C8 H8 0.9300
O8 C23 1.212(9)
O9 C25 1.209(7)
C9 C11 1.479(9)
C9 H9 0.9300
C39 O11 1.190(8)
C39 C40 1.510(10)
C11 C10 1.482(12)
C11 C12 1.567(8)
C11 H11 0.9800
C12 C13 1.568(8)
C12 H12 0.9800
C13 C20 1.517(9)
C13 C14 1.543(8)
C14 C15 1.524(9)
C14 H14 0.9800
O10 C32 1.213(8)
C40 H40A 0.9600
C40 H40B 0.9600
C40 H40C 0.9600
C16 H16H 0.9600
C16 H16I 0.9600
C16 H16J 0.9600
C17 H00C 0.9700
C17 H00E 0.9700
C20 H20G 0.9600
C20 H20H 0.9600
C20 H20K 0.9600
C21 C22 1.494(12)
C22 H22K 0.9600
C22 H22L 0.9600
C22 H22M 0.9600
C23 C24 1.492(11)
C24 H24E 0.9600
C24 H24F 0.9600
C24 H24G 0.9600
C25 C26 1.476(9)
C26 C27 1.365(8)
C26 C31 1.381(9)
C27 C28 1.387(9)
C27 H27 0.9300
C28 C29 1.351(11)
C28 H28 0.9300
C29 C30 1.357(11)
C29 H29 0.9300
C30 C31 1.390(10)
C30 H01D 0.9300
C31 H31 0.9300
C32 C33 1.476(10)
C33 C34 1.376(10)
C33 C38 1.378(10)
C34 C35 1.401(12)
C34 H34 0.9300
C35 C36 1.373(12)
C35 H35 0.9300
C36 C37 1.347(13)
C36 H36 0.9300
C37 C38 1.391(11)
C37 H37 0.9300
C38 H38 0.9300

loop_
_geom_hbond_atom_site_label_D
_geom_hbond_atom_site_label_H
_geom_hbond_atom_site_label_A
_geom_hbond_distance_DH
_geom_hbond_distance_HA
_geom_hbond_distance_DA
_geom_hbond_angle_DHA
_geom_hbond_site_symmetry_A
C1 H1A O11 0.97 2.25 2.898(9) 123.0 .
C4 H4 O4 0.98 2.35 2.890(8) 113.8 .
C12 H12 O6 0.98 2.32 3.029(8) 128.4 .
C40 H40B O9 0.96 2.53 3.463(9) 164.5 1_655

loop_
_geom_torsion_atom_site_label_1
_geom_torsion_atom_site_label_2
_geom_torsion_atom_site_label_3
_geom_torsion_atom_site_label_4
_geom_torsion
C15 C1 C2 C3 20.2(7)
C15 C1 C2 C16 148.4(6)
C21 O1 C3 C2 107.6(7)
C21 O1 C3 C4 -141.0(6)
C1 C2 C3 O1 75.8(7)
C16 C2 C3 O1 -49.6(9)
C1 C2 C3 C4 -37.9(6)
C16 C2 C3 C4 -163.4(6)
O1 C3 C4 C5 54.2(7)
C2 C3 C4 C5 171.3(5)
O1 C3 C4 C15 -75.1(6)
C2 C3 C4 C15 42.0(6)
C23 O2 C5 C4 -119.2(6)
C23 O2 C5 C6 115.5(6)
C3 C4 C5 O2 58.7(6)
C15 C4 C5 O2 -178.6(5)
C3 C4 C5 C6 173.6(5)
C15 C4 C5 C6 -63.8(8)
O2 C5 C6 C7 -64.0(6)
C4 C5 C6 C7 -179.6(5)
O2 C5 C6 C17 60.5(6)
C4 C5 C6 C17 -55.0(7)
O2 C5 C6 C12 170.8(5)
C4 C5 C6 C12 55.2(7)
C25 O3 C7 C8 -82.5(7)
C25 O3 C7 C6 154.5(6)
C17 C6 C7 O3 -176.4(6)
C12 C6 C7 O3 70.4(7)
C5 C6 C7 O3 -55.3(6)
C17 C6 C7 C8 65.5(8)
C12 C6 C7 C8 -47.6(7)
C5 C6 C7 C8 -173.3(5)
O3 C7 C8 C9 -86.3(8)
C6 C7 C8 C9 31.5(10)
C7 C8 C9 C11 -6.2(12)
C15 O6 C39 O11 -4.6(12)
C15 O6 C39 C40 175.1(7)
C8 C9 C11 C10 129.3(9)
C8 C9 C11 C12 -1.5(11)
C7 C6 C12 C11 39.3(7)
C17 C6 C12 C11 -83.0(6)
C5 C6 C12 C11 160.7(5)
C7 C6 C12 C13 160.2(5)
C17 C6 C12 C13 38.0(6)
C5 C6 C12 C13 -78.3(6)
C9 C11 C12 C6 -15.5(8)
C10 C11 C12 C6 -146.7(7)
C9 C11 C12 C13 -130.5(6)
C10 C11 C12 C13 98.3(8)
C17 O4 C13 C20 120.4(6)
C17 O4 C13 C14 -125.5(5)
C17 O4 C13 C12 -4.4(6)
C6 C12 C13 O4 -21.9(6)
C11 C12 C13 O4 99.5(6)
C6 C12 C13 C20 -139.8(6)
C11 C12 C13 C20 -18.4(8)
C6 C12 C13 C14 93.4(6)
C11 C12 C13 C14 -145.2(6)
C32 O5 C14 C15 -109.6(6)
C32 O5 C14 C13 119.7(6)
O4 C13 C14 O5 -160.7(5)
C20 C13 C14 O5 -46.8(6)
C12 C13 C14 O5 85.0(6)
O4 C13 C14 C15 75.7(7)
C20 C13 C14 C15 -170.5(6)
C12 C13 C14 C15 -38.6(8)
C9 C11 C10 C18 95.4(13)
C12 C11 C10 C18 -131.0(11)
C9 C11 C10 C19 -73.5(12)
C12 C11 C10 C19 60.1(12)
C39 O6 C15 C14 86.6(7)
C39 O6 C15 C4 -153.7(6)
C39 O6 C15 C1 -42.5(9)
O5 C14 C15 O6 -49.2(6)
C13 C14 C15 O6 73.9(7)
O5 C14 C15 C4 -165.1(5)
C13 C14 C15 C4 -42.0(8)
O5 C14 C15 C1 78.3(7)
C13 C14 C15 C1 -158.6(6)
C5 C4 C15 O6 -39.0(7)
C3 C4 C15 O6 88.6(6)
C5 C4 C15 C14 80.2(7)
C3 C4 C15 C14 -152.1(5)
C5 C4 C15 C1 -156.3(6)
C3 C4 C15 C1 -28.7(7)
C2 C1 C15 O6 -106.9(6)
C2 C1 C15 C14 126.4(6)
C2 C1 C15 C4 5.4(7)
C13 O4 C17 C6 30.2(7)
C7 C6 C17 O4 -163.2(6)
C12 C6 C17 O4 -42.1(6)
C5 C6 C17 O4 77.4(6)
C3 O1 C21 O7 -7.0(12)
C3 O1 C21 C22 173.1(6)
C5 O2 C23 O8 2.1(11)
C5 O2 C23 C24 -178.3(6)
C7 O3 C25 O9 0.6(10)
C7 O3 C25 C26 -177.3(6)
O9 C25 C26 C27 -1.1(11)
O3 C25 C26 C27 176.7(6)
O9 C25 C26 C31 179.1(8)
O3 C25 C26 C31 -3.1(10)
C31 C26 C27 C28 1.3(12)
C25 C26 C27 C28 -178.5(7)
C26 C27 C28 C29 -1.1(12)
C27 C28 C29 C30 -0.7(14)
C28 C29 C30 C31 2.1(14)
C27 C26 C31 C30 0.1(12)
C25 C26 C31 C30 179.9(7)
C29 C30 C31 C26 -1.8(13)
C14 O5 C32 O10 9.1(10)
C14 O5 C32 C33 -170.4(6)
O10 C32 C33 C34 9.5(11)
O5 C32 C33 C34 -170.9(6)
O10 C32 C33 C38 -168.7(7)
O5 C32 C33 C38 10.8(9)
C38 C33 C34 C35 1.0(11)
C32 C33 C34 C35 -177.3(7)
C33 C34 C35 C36 0.5(12)
C34 C35 C36 C37 -1.4(15)
C35 C36 C37 C38 0.8(14)
C34 C33 C38 C37 -1.6(11)
C32 C33 C38 C37 176.6(7)
C36 C37 C38 C33 0.8(13)
